data_7222826
loop_
_publ_author_name
'von Benda, H.'
'von Benda, K.'

_publ_section_title
;
 Zur Polymorphie des Na2 S2 O3
;
_journal_name_full
;
Zeitschrift fuer Naturforschung, Teil B. Anorganische Chemie, Organische 
Chemie (33,1978-41,1986)
;
_journal_page_first 957
_journal_page_last 968
_journal_volume 34
_journal_year 1979
_chemical_formula_sum 'Na2 O3 S2'
_chemical_name_systematic 'Na2 S2 O3'
_space_group_IT_number 33
_symmetry_space_group_name_Hall 'P 2c -2n'
_symmetry_space_group_name_H-M 'P n a 21'
_cell_angle_alpha 90
_cell_angle_beta 90
_cell_angle_gamma 90
_cell_formula_units_Z 12
_cell_length_a 10.674
_cell_length_b 15.812
_cell_length_c 7.991
_cell_volume 1348.699
_citation_journal_id_ASTM ZNBAD2
_cod_data_source_file vonBenda_ZNBAD2_1979_185.cif
_cod_data_source_block Na2O3S2
_cod_database_code 7222826

loop_
_symmetry_equiv_pos_as_xyz
x,y,z
-x,-y,z+1/2
-x+1/2,y+1/2,z+1/2
x+1/2,-y+1/2,z

loop_
_atom_site_label
_atom_site_type_symbol
_atom_site_fract_x
_atom_site_fract_y
_atom_site_fract_z
_atom_site_occupancy
_atom_site_U_iso_or_equiv
S1 S+6 0.43726 0.07771 0.64775 1 0.0
Na4 Na+1 0.25739 0.23563 0.585 1 0.0
Na6 Na+1 0.25517 0.48485 0.94585 1 0.0
O9 O-2 0.22426 0.27933 0.31159 1 0.0
Na2 Na+1 0.04336 0.36477 0.28613 1 0.0
O4 O-2 0.18866 0.01073 0.69211 1 0.0
Na1 Na+1 0.48541 0.62205 0.70155 1 0.0
S3 S+6 0.01134 0.06611 0.72944 1 0.0
S2 S-2 0.12285 0.41241 0.63667 1 0.0
Na5 Na+1 0.24683 0.04279 0.95144 1 0.0
O8 O-2 0.41695 0.24197 0.17044 1 0.0
O1 O-2 0.38365 0.107 0.48786 1 0.0
S4 S-2 0.00352 0.161 0.56379 1 0.0
O6 O-2 0.3953 0.48349 0.72144 1 0.0
S5 S+6 0.2787 0.23818 0.16295 1 0.0
O2 O-2 0.38794 0.1319 0.78361 1 0.0
O5 O-2 0.02862 0.10358 0.89758 1 0.0
Na3 Na+1 0.98596 0.25136 0.88202 1 0.0
O3 O-2 0.09933 0.48986 0.1777 1 0.0
S6 S-2 0.27496 0.80248 0.45888 1 0.0
O7 O-2 0.23611 0.15053 0.1521 1 0.0
